data_1553132
loop_
_publ_author_name
'Ye, Jian-Liang'
'Zhang, Yu-Feng'
'Liu, Yang'
'Zhang, Jin-Yuan'
'Ruan, Yuan-Ping'
'Huang, Pei-Qiang'

_publ_section_title
;
 Studies on the asymmetric synthesis of pandamarilactonines: an unexpected
 syn-selective vinylogous Mannich reaction of N-tert-butanesulfinimines
;
_journal_issue 6
_journal_name_full 'Organic Chemistry Frontiers'
_journal_page_first 697
_journal_paper_doi 10.1039/C5QO00098J
_journal_volume 2
_journal_year 2015
_chemical_absolute_configuration unk
_chemical_formula_moiety '0.22(C13 H23 N O3 S)'
_chemical_formula_sum 'C2.889 H5.111 N0.222 O0.667 S0.222'
_chemical_formula_weight 60.76
_space_group_crystal_system monoclinic
_space_group_IT_number 4
_space_group_name_Hall 'P 2yb'
_space_group_name_H-M_alt 'P 1 21 1'
_symmetry_Int_Tables_number 4
_atom_sites_solution_primary direct
_audit_creation_date 2015-02-04
_audit_creation_method
;
Olex2 1.2
(compiled 2015.01.26 svn.r3150 for OlexSys, GUI svn.r4998)
;
_audit_update_record
;
2015-03-25 deposited with the CCDC.
2015-04-13 downloaded from the CCDC.
;
_cell_angle_alpha 90
_cell_angle_beta 103.531(3)
_cell_angle_gamma 90
_cell_formula_units_Z 9
_cell_length_a 10.291(2)
_cell_length_b 5.9808(12)
_cell_length_c 12.068(2)
_cell_measurement_reflns_used 4213
_cell_measurement_temperature 273(2)
_cell_measurement_theta_max 28.25
_cell_measurement_theta_min 2.35
_cell_volume 722.1(2)
_computing_cell_refinement 'SAINT v6.28A (Bruker, 2002)'
_computing_data_reduction 'SAINT v6.28A (Bruker, 2002)'
_computing_molecular_graphics 'Olex2 (Dolomanov et al., 2009)'
_computing_publication_material 'Olex2 (Dolomanov et al., 2009)'
_computing_structure_refinement 'olex2.refine (Bourhis et al., 2015)'
_computing_structure_solution 'XS (Sheldrick, 2008)'
_diffrn_ambient_temperature 273(2)
_diffrn_measured_fraction_theta_full 0.9880
_diffrn_measured_fraction_theta_max 0.9880
_diffrn_measurement_device_type 'CCD area detector'
_diffrn_measurement_method 'phi and omega scans'
_diffrn_radiation_monochromator graphite
_diffrn_radiation_type 'Mo K\a'
_diffrn_radiation_wavelength 0.71073
_diffrn_reflns_av_R_equivalents 0.0142
_diffrn_reflns_av_unetI/netI 0.0234
_diffrn_reflns_limit_h_max 13
_diffrn_reflns_limit_h_min -10
_diffrn_reflns_limit_k_max 7
_diffrn_reflns_limit_k_min -7
_diffrn_reflns_limit_l_max 15
_diffrn_reflns_limit_l_min -15
_diffrn_reflns_number 4174
_diffrn_reflns_theta_full 26.0000
_diffrn_reflns_theta_max 26.00
_diffrn_reflns_theta_min 1.74
_exptl_absorpt_coefficient_mu 0.225
_exptl_absorpt_correction_T_min 0.845984
_exptl_absorpt_process_details
;
SADABS v.2.03 (Bruker,200?) was used for absorption correction.
R(int) was 0.0532 before and 0.0281 after correction.
The Ratio of minimum to maximum transmission is 0.8460.
The \l/2 correction factor is 0.0015.
;
_exptl_crystal_density_diffrn 1.2573
_exptl_crystal_description pillar
_exptl_crystal_F_000 296.3836
_refine_diff_density_max 0.3993
_refine_diff_density_min -0.3000
_refine_diff_density_rms 0.0707
_refine_ls_abs_structure_details 'Flack, H. D. (1983). Acta Cryst. A39, 876-881.'
_refine_ls_abs_structure_Flack 0.06(6)
_refine_ls_d_res_high 0.8107
_refine_ls_d_res_low 11.7328
_refine_ls_goodness_of_fit_ref 1.0660
_refine_ls_hydrogen_treatment mixed
_refine_ls_matrix_type full
_refine_ls_number_constraints 34
_refine_ls_number_parameters 167
_refine_ls_number_reflns 2522
_refine_ls_number_restraints 0
_refine_ls_restrained_S_all 1.0660
_refine_ls_R_factor_all 0.0315
_refine_ls_R_factor_gt 0.0314
_refine_ls_shift/su_max 0.0014
_refine_ls_shift/su_mean 0.0002
_refine_ls_structure_factor_coef Fsqd
_refine_ls_weighting_details 'w=1/[\s^2^(Fo^2^)+(0.0670P)^2^+0.0874P] where P=(Fo^2^+2Fc^2^)/3'
_refine_ls_weighting_scheme calc
_refine_ls_wR_factor_gt 0.0880
_refine_ls_wR_factor_ref 0.0880
_reflns_Friedel_coverage 0.784
_reflns_limit_h_max 12
_reflns_limit_h_min -12
_reflns_limit_k_max 7
_reflns_limit_k_min -7
_reflns_limit_l_max 14
_reflns_limit_l_min -14
_reflns_number_gt 2517
_reflns_number_total 2522
_reflns_threshold_expression I>=2u(I)
_cod_data_source_file c5qo00098j2.cif
_cod_data_source_block y0121m
_cod_original_cell_volume 722.1(3)
_cod_original_sg_symbol_Hall ' P 2yb'
_cod_database_code 1553132
_olex2_refinement_description
;
1. Fixed Uiso
 At 1.2 times of:
  All C(H) groups, All C(H,H) groups, All N(H) groups
 At 1.5 times of:
  All C(H,H,H) groups
2.a Ternary CH refined with riding coordinates:
 C5(H5), C12(H12)
2.b Secondary CH2 refined with riding coordinates:
 C9(H9a,H9b), C16(H16a,H16b)
2.c Aromatic/amide H refined with riding coordinates:
 N3(H3), C10(H10)
2.d Idealised Me refined as rotating group:
 C6(H6a,H6b,H6c), C8(H8a,H8b,H8c), C13(H13a,H13b,H13c), C15(H15a,H15b,H15c),
 C17(H17a,H17b,H17c)
;
_olex2_submission_special_instructions 'No special instructions were received'

loop_
_space_group_symop_id
_space_group_symop_operation_xyz
1 x,y,z
2 -x,y+1/2,-z

loop_
_atom_site_label
_atom_site_type_symbol
_atom_site_fract_x
_atom_site_fract_y
_atom_site_fract_z
_atom_site_U_iso_or_equiv
_atom_site_adp_type
_atom_site_occupancy
_atom_site_refinement_flags_posn
S1 S -0.619319(3) -0.037804(3) -0.447119(3) 0.02109(8) Uani 1.000000 .
O0AA O -0.572465(3) 0.007992(3) -0.553855(3) 0.02656(15) Uani 1.000000 .
N3 N -0.526355(3) 0.106118(3) -0.338996(3) 0.02441(16) Uani 1.000000 .
H3 H -0.543894(3) 0.242958(3) -0.326131(3) 0.02929(19) Uiso 1.000000 R
O4 O -0.695603(3) 0.038524(3) -0.034600(3) 0.04299(16) Uani 1.000000 .
C5 C -0.411560(3) -0.014557(3) -0.266010(3) 0.02417(16) Uani 1.000000 .
H5 H -0.379868(3) -0.126468(3) -0.312867(3) 0.02901(19) Uiso 1.000000 R
C6 C -0.837635(3) 0.060333(3) -0.365468(3) 0.03509(18) Uani 1.000000 .
H6a H -0.845088(4) -0.099262(3) -0.361120(4) 0.0526(3) Uiso 1.000000 GR
H6b H -0.780922(4) 0.115378(4) -0.296074(3) 0.0526(3) Uiso 1.000000 GR
H6c H -0.924674(4) 0.126518(4) -0.376139(4) 0.0526(3) Uiso 1.000000 GR
C7 C -0.627934(3) -0.060557(3) -0.087758(3) 0.02877(17) Uani 1.000000 .
C8 C -0.755765(3) 0.371087(3) -0.472948(3) 0.02914(18) Uani 1.000000 .
H8a H -0.711083(4) 0.426971(3) -0.399311(3) 0.0437(3) Uiso 1.000000 GR
H8b H -0.701826(4) 0.399655(3) -0.526434(4) 0.0437(3) Uiso 1.000000 GR
H8c H -0.840474(3) 0.444722(3) -0.497859(4) 0.0437(3) Uiso 1.000000 GR
C9 C -0.298191(3) 0.152302(3) -0.221973(3) 0.03045(18) Uani 1.000000 .
H9a H -0.289150(3) 0.248743(3) -0.284358(3) 0.0365(2) Uiso 1.000000 R
H9b H -0.322358(3) 0.245618(3) -0.164181(3) 0.0365(2) Uiso 1.000000 R
C10 C -0.553140(3) -0.316026(3) -0.195732(3) 0.02859(18) Uani 1.000000 .
H10 H -0.546278(3) -0.439792(3) -0.240668(3) 0.0343(2) Uiso 1.000000 R
C11 C -0.777764(3) 0.121130(3) -0.465419(3) 0.02421(17) Uani 1.000000 .
C12 C -0.451543(3) -0.134792(3) -0.167112(3) 0.02632(17) Uani 1.000000 .
H12 H -0.370590(3) -0.198077(3) -0.117699(3) 0.0316(2) Uiso 1.000000 R
C13 C -0.864309(3) 0.032529(3) -0.577692(3) 0.03438(18) Uani 1.000000 .
H13a H -0.822239(4) 0.066336(4) -0.638803(3) 0.0516(3) Uiso 1.000000 GR
H13b H -0.874246(4) -0.126456(3) -0.572453(4) 0.0516(3) Uiso 1.000000 GR
H13c H -0.950697(4) 0.102162(4) -0.592203(4) 0.0516(3) Uiso 1.000000 GR
C14 C -0.654529(3) -0.276458(3) -0.148332(3) 0.02841(17) Uani 1.000000 .
C15 C -0.776904(3) -0.408454(3) -0.146870(3) 0.04210(19) Uani 1.000000 .
H15a H -0.760317(4) -0.502075(4) -0.080423(4) 0.0632(3) Uiso 1.000000 GR
H15b H -0.849408(4) -0.308465(3) -0.145236(4) 0.0632(3) Uiso 1.000000 GR
H15c H -0.799837(4) -0.499871(4) -0.214009(4) 0.0632(3) Uiso 1.000000 GR
C16 C -0.163941(3) 0.043425(3) -0.171680(3) 0.04054(19) Uani 1.000000 .
H16a H -0.172713(3) -0.056536(3) -0.110552(3) 0.0487(2) Uiso 1.000000 R
H16b H -0.137147(3) -0.044999(3) -0.229949(3) 0.0487(2) Uiso 1.000000 R
C17 C -0.056158(3) 0.216980(3) -0.125456(3) 0.0512(2) Uani 1.000000 .
H17a H -0.052769(4) 0.324081(4) -0.183965(4) 0.0768(3) Uiso 1.000000 GR
H17b H -0.076838(4) 0.292049(4) -0.061389(4) 0.0768(3) Uiso 1.000000 GR
H17c H 0.028928(3) 0.143976(3) -0.101937(4) 0.0768(3) Uiso 1.000000 GR
O1 O -0.508925(3) 0.021185(3) -0.100489(3) 0.03143(15) Uani 1.000000 .

loop_
_atom_site_aniso_label
_atom_site_aniso_U_11
_atom_site_aniso_U_22
_atom_site_aniso_U_33
_atom_site_aniso_U_12
_atom_site_aniso_U_13
_atom_site_aniso_U_23
S1 0.02062(15) 0.01934(10) 0.02265(16) 0.00028(11) 0.00376(11) -0.00041(12)
O0AA 0.0272(3) 0.02962(12) 0.0230(3) 0.00336(19) 0.0060(3) -0.0020(2)
N3 0.0248(3) 0.02343(12) 0.0230(4) 0.00118(19) 0.0015(3) -0.0016(2)
O4 0.0483(3) 0.04854(12) 0.0361(4) -0.0063(2) 0.0178(3) -0.0135(2)
C5 0.0218(3) 0.02904(12) 0.0207(4) 0.0007(2) 0.0029(3) 0.0020(2)
C6 0.0287(3) 0.04021(12) 0.0395(4) 0.0045(2) 0.0142(3) 0.0091(2)
C7 0.0366(3) 0.03042(12) 0.0199(4) -0.0051(2) 0.0079(3) -0.0003(2)
C8 0.0265(3) 0.02478(12) 0.0367(4) 0.0034(2) 0.0085(3) 0.0021(2)
C9 0.0258(3) 0.03738(12) 0.0266(4) -0.0046(2) 0.0029(3) 0.0054(2)
C10 0.0380(3) 0.02078(12) 0.0263(4) -0.0000(2) 0.0062(3) 0.0017(2)
C11 0.0190(3) 0.02467(12) 0.0283(4) 0.0022(2) 0.0041(3) -0.0005(2)
C12 0.0290(3) 0.02744(12) 0.0214(4) 0.0004(2) 0.0036(3) 0.0016(2)
C13 0.0250(3) 0.03647(12) 0.0370(4) 0.0006(2) -0.0021(3) -0.0036(2)
C14 0.0350(3) 0.02658(12) 0.0229(4) -0.0045(2) 0.0053(3) 0.0034(2)
C15 0.0450(3) 0.04289(12) 0.0408(4) -0.0176(2) 0.0148(4) -0.0035(2)
C16 0.0239(3) 0.05460(12) 0.0396(4) 0.0005(2) 0.0003(4) 0.0003(2)
C17 0.0302(3) 0.07097(12) 0.0472(4) -0.0137(2) -0.0017(4) 0.0120(2)
O1 0.0384(3) 0.03291(12) 0.0239(3) -0.00957(19) 0.0090(3) -0.0060(2)

loop_
_atom_type_symbol
_atom_type_scat_dispersion_real
_atom_type_scat_dispersion_imag
_atom_type_scat_Cromer_Mann_a1
_atom_type_scat_Cromer_Mann_a2
_atom_type_scat_Cromer_Mann_a3
_atom_type_scat_Cromer_Mann_a4
_atom_type_scat_Cromer_Mann_b1
_atom_type_scat_Cromer_Mann_b2
_atom_type_scat_Cromer_Mann_b3
_atom_type_scat_Cromer_Mann_b4
_atom_type_scat_Cromer_Mann_c
_atom_type_scat_source
_atom_type_scat_dispersion_source
H 0.00000 0.00000 0.49300 0.32291 0.14019 0.04081 10.51090 26.12570 3.14236 57.79970 0.0030380000826 'International Tables Volume C Table 6.1.1.4 (pp. 500-502)' 'Henke, Gullikson and Davis, At. Data and Nucl. Data Tables, 1993, 54, 2'
C 0.00347 0.00161 2.31000 1.02000 1.58860 0.86500 20.84390 10.20750 0.56870 51.65120 0.215599998832 'International Tables Volume C Table 6.1.1.4 (pp. 500-502)' 'Henke, Gullikson and Davis, At. Data and Nucl. Data Tables, 1993, 54, 2'
S 0.12424 0.12443 6.90530 5.20340 1.43790 1.58630 1.46790 22.21510 0.25360 56.17200 0.866900026798 'International Tables Volume C Table 6.1.1.4 (pp. 500-502)' 'Henke, Gullikson and Davis, At. Data and Nucl. Data Tables, 1993, 54, 2'
O 0.01158 0.00611 3.04850 2.28680 1.54630 0.86700 13.27710 5.70110 0.32390 32.90890 0.250800013542 'International Tables Volume C Table 6.1.1.4 (pp. 500-502)' 'Henke, Gullikson and Davis, At. Data and Nucl. Data Tables, 1993, 54, 2'
N 0.00653 0.00323 12.21260 3.13220 2.01250 1.16630 0.00570 9.89330 28.99750 0.58260 -11.5290002823 'International Tables Volume C Table 6.1.1.4 (pp. 500-502)' 'Henke, Gullikson and Davis, At. Data and Nucl. Data Tables, 1993, 54, 2'

loop_
_geom_angle_atom_site_label_1
_geom_angle_atom_site_label_2
_geom_angle_atom_site_label_3
_geom_angle
N3 S1 O0AA 109.673(3)
C11 S1 O0AA 104.711(2)
C11 S1 N3 98.985(2)
C5 N3 S1 116.413(2)
C9 C5 N3 108.939(2)
C12 C5 N3 111.672(3)
C12 C5 C9 110.939(3)
C14 C7 O4 128.973(3)
O1 C7 O4 122.022(3)
O1 C7 C14 109.004(3)
C16 C9 C5 113.9947(19)
C14 C10 C12 110.568(3)
C6 C11 S1 106.908(2)
C8 C11 S1 111.868(3)
C8 C11 C6 112.123(3)
C13 C11 S1 103.947(3)
C13 C11 C6 111.050(3)
C13 C11 C8 110.601(3)
C10 C12 C5 117.613(3)
O1 C12 C5 110.497(2)
O1 C12 C10 104.052(3)
C10 C14 C7 107.256(3)
C15 C14 C7 121.094(3)
C15 C14 C10 131.643(3)
C17 C16 C9 111.6938(19)
C12 O1 C7 109.073(2)

loop_
_geom_bond_atom_site_label_1
_geom_bond_atom_site_label_2
_geom_bond_distance
S1 O0AA 1.5024(3)
S1 N3 1.6657(2)
S1 C11 1.8554(3)
N3 C5 1.4850(2)
O4 C7 1.20691(15)
C5 C9 1.5327(2)
C5 C12 1.5299(2)
C6 C11 1.5213(2)
C7 C14 1.4775(2)
C7 O1 1.3604(2)
C8 C11 1.5179(3)
C9 C16 1.5194(2)
C10 C12 1.4894(2)
C10 C14 1.3233(2)
C11 C13 1.5314(2)
C12 O1 1.44482(18)
C14 C15 1.4899(2)
C16 C17 1.5262(2)
